data_2106773
loop_
_publ_author_name
'Riou, A.'
'Lecerf, A.'

_publ_section_title
;
 Structure de Cu2 Mn3 O8
;
_journal_name_full 'Acta Crystallographica B (24,1968-38,1982)'
_journal_page_first 1896
_journal_page_last 1900
_journal_volume 33
_journal_year 1977
_chemical_formula_sum 'Cu2 Mn3 O8'
_space_group_IT_number 12
_symmetry_space_group_name_Hall '-C 2y'
_symmetry_space_group_name_H-M 'C 1 2/m 1'
_cell_angle_alpha 90
_cell_angle_beta 103.35
_cell_angle_gamma 90
_cell_formula_units_Z 2
_cell_length_a 9.695
_cell_length_b 5.635
_cell_length_c 4.912
_cell_volume 261.098
_citation_journal_id_ASTM ACBCAR
_cod_data_source_file Riou_ACBCAR_1977_1972.cif
_cod_data_source_block Cu2Mn3O8
_cod_original_cell_volume 261.0977
_cod_database_code 2106773

loop_
_symmetry_equiv_pos_as_xyz
x,y,z
-x,y,-z
-x,-y,-z
x,-y,z
x+1/2,y+1/2,z
-x+1/2,y+1/2,-z
-x+1/2,-y+1/2,-z
x+1/2,-y+1/2,z

loop_
_atom_site_label
_atom_site_type_symbol
_atom_site_fract_x
_atom_site_fract_y
_atom_site_fract_z
_atom_site_occupancy
_atom_site_U_iso_or_equiv
Cu1 Cu+2 0.2803 0 0.4307 1 0.0
O1 O-2 0.1188 0.2272 0.3665 1 0.0
O3 O-2 0.1021 0 0.8634 1 0.0
O2 O-2 0.3964 0 0.1113 1 0.0
Mn2 Mn+4 0 0.2589 0 1 0.0
Mn1 Mn+4 0 0 0.5 1 0.0
